data_9014857
loop_
_publ_author_name
'Wunder, B.'
'Jahn, S.'
'Koch-Muller M'
'Speziale, S.'

_publ_section_title
;
 The 3.65 A phase, MgSi(OH)6: structural insights from
 DFT-calculations and T-dependent IR spectroscopy
 Note: theoretical structure, LDA from P2_12_12_1
;
_journal_name_full 'American Mineralogist'
_journal_page_first 1043
_journal_page_last 1048
_journal_paper_doi 10.2138/am.2012.4022
_journal_volume 97
_journal_year 2012
_chemical_formula_sum 'H6 Mg O6 Si'
_space_group_IT_number 19
_symmetry_space_group_name_Hall 'P 2ac 2ab'
_symmetry_space_group_name_H-M 'P 21 21 21'
_cell_angle_alpha 90
_cell_angle_beta 89.89
_cell_angle_gamma 90
_cell_length_a 4.976
_cell_length_b 5.023
_cell_length_c 7.115
_cell_formula_units_Z 4
_cell_volume 177.835
_database_code_amcsd 0019161
_exptl_crystal_density_diffrn 5.768
_cod_original_sg_symbol_H-M 'P 1 21 21 21 1'
_cod_original_formula_sum 'Mg Si O6 H6'
_cod_database_code 9014857
_amcsd_formula_title MgSi(OH)6

loop_
_space_group_symop_operation_xyz
x,y,z
-x,1/2+y,1/2-z
1/2+x,1/2-y,-z
1/2-x,-y,1/2+z

loop_
_atom_site_label
_atom_site_fract_x
_atom_site_fract_y
_atom_site_fract_z
Mg 0.75200 0.50000 0.25100
Si 0.25100 0.00000 0.25000
O1 0.37600 0.95600 0.48000
O2 0.87600 0.53700 0.98100
O3 0.88600 0.81000 0.68600
O4 0.43500 0.65600 0.81700
O5 0.94200 0.84600 0.31800
O6 0.39500 0.69200 0.18200
H1 0.46600 0.78000 0.49200
H2 0.96900 0.71200 0.98900
H3 0.29000 0.52900 0.77100
H4 0.76800 0.96100 0.73500
H5 0.92300 0.84700 0.45900
H6 0.40600 0.67500 0.03900

loop_
_cod_related_entry_id
_cod_related_entry_database
_cod_related_entry_code
1 AMCSD 0019161
